data_2223946
loop_
_publ_author_name
'Deng, Yi-Fang'
'Chen, Man-Sheng'
'Kuang, Dai-Zhi'
'Zhang, Chun-Hua'

_publ_section_title
;Poly[[[bis(acetato-\k<i>O</i>)copper(II)]-\m-1,4-diimidazol-1-ylbenzene-\k^2^<i>N</i>^3^:<i>N</i>^3'^]
 dihydrate]
;
_journal_coeditor_code NG2675
_journal_issue 11
_journal_name_full 'Acta Crystallographica Section E'
_journal_page_first m1482
_journal_paper_doi 10.1107/S160053680904464X
_journal_volume 65
_journal_year 2009
_chemical_formula_iupac '[Cu (C2 H3 O2)2 (C12 H10 N4)], 2H2 O'
_chemical_formula_moiety 'C16 H16 Cu N4 O4, 2(H2 O)'
_chemical_formula_sum 'C16 H20 Cu N4 O6'
_chemical_formula_weight 427.90
_chemical_name_systematic
;
Poly[[[bis(acetato-\k<i>O</i>)copper(II)]-\m-1,4-diimidazol-1-ylbenzene-
\k^2^<i>N</i>^3^:<i>N</i>^3'^] dihydrate]
;
_space_group_IT_number 2
_symmetry_cell_setting triclinic
_symmetry_space_group_name_Hall '-P 1'
_symmetry_space_group_name_H-M 'P -1'
_atom_sites_solution_hydrogens geom
_atom_sites_solution_primary direct
_atom_sites_solution_secondary difmap
_audit_creation_method SHELXL-97
_cell_angle_alpha 72.569(5)
_cell_angle_beta 82.956(4)
_cell_angle_gamma 76.766(5)
_cell_formula_units_Z 1
_cell_length_a 4.707(2)
_cell_length_b 9.444(3)
_cell_length_c 10.901(5)
_cell_measurement_reflns_used 2023
_cell_measurement_temperature 293(2)
_cell_measurement_theta_max 28.23
_cell_measurement_theta_min 2.31
_cell_volume 449.3(3)
_computing_cell_refinement 'SAINT (Bruker, 2003)'
_computing_data_collection 'APEX2 (Bruker, 2003)'
_computing_data_reduction 'SAINT (Bruker, 2003)'
_computing_molecular_graphics 'SHELXTL (Sheldrick, 2008)'
_computing_publication_material 'SHELXTL (Sheldrick, 2008)'
_computing_structure_refinement 'SHELXL97 (Sheldrick, 2008)'
_computing_structure_solution 'SHELXS97 (Sheldrick, 2008)'
_diffrn_ambient_temperature 293(2)
_diffrn_measured_fraction_theta_full 0.980
_diffrn_measured_fraction_theta_max 0.980
_diffrn_measurement_device_type 'Bruker SMART APEXII CCD'
_diffrn_measurement_method '\f and \w'
_diffrn_radiation_monochromator graphite
_diffrn_radiation_source 'fine-focus sealed tube'
_diffrn_radiation_type MoK\a
_diffrn_radiation_wavelength 0.71069
_diffrn_reflns_av_R_equivalents 0.0409
_diffrn_reflns_av_sigmaI/netI 0.0379
_diffrn_reflns_limit_h_max 5
_diffrn_reflns_limit_h_min -5
_diffrn_reflns_limit_k_max 11
_diffrn_reflns_limit_k_min -11
_diffrn_reflns_limit_l_max 12
_diffrn_reflns_limit_l_min -10
_diffrn_reflns_number 2248
_diffrn_reflns_theta_full 25.02
_diffrn_reflns_theta_max 25.02
_diffrn_reflns_theta_min 2.31
_exptl_absorpt_coefficient_mu 1.258
_exptl_absorpt_correction_T_max 0.8637
_exptl_absorpt_correction_T_min 0.7523
_exptl_absorpt_correction_type multi-scan
_exptl_absorpt_process_details '(SADABS; Sheldrick, 1996)'
_exptl_crystal_colour blue
_exptl_crystal_density_diffrn 1.581
_exptl_crystal_density_method 'not measured'
_exptl_crystal_description block
_exptl_crystal_F_000 221
_exptl_crystal_size_max 0.24
_exptl_crystal_size_mid 0.18
_exptl_crystal_size_min 0.12
_refine_diff_density_max 0.446
_refine_diff_density_min -0.401
_refine_ls_extinction_method none
_refine_ls_goodness_of_fit_ref 1.063
_refine_ls_hydrogen_treatment constr
_refine_ls_matrix_type full
_refine_ls_number_parameters 125
_refine_ls_number_reflns 1562
_refine_ls_number_restraints 2
_refine_ls_restrained_S_all 1.812
_refine_ls_R_factor_all 0.0364
_refine_ls_R_factor_gt 0.0359
_refine_ls_shift/su_max 0.001
_refine_ls_shift/su_mean 0.000
_refine_ls_structure_factor_coef Fsqd
_refine_ls_weighting_details 'calc w=1/[\s^2^(Fo^2^)+(0.0497P)^2^+0.4024P] where P=(Fo^2^+2Fc^2^)/3'
_refine_ls_weighting_scheme calc
_refine_ls_wR_factor_gt 0.0955
_refine_ls_wR_factor_ref 0.0958
_reflns_number_gt 1530
_reflns_number_total 1562
_reflns_threshold_expression I>2\s(I)
_cod_data_source_file ng2675.cif
_cod_data_source_block I
_cod_depositor_comments
;
The following automatic conversions were performed:
'_symmetry_cell_setting' value 'Triclinic' changed to 'triclinic'
according to '/home/saulius/struct/CIF-dictionaries/cif_core.dic'
dictionary named 'cif_core.dic' version 2.4.1 from 2010-06-29.

Automatic conversion script
Id: cif_fix_enum 1527 2010-12-29 10:47:43Z saulius 

The following automatic conversions were performed:

'_symmetry_cell_setting' value 'Triclinic' changed to 'triclinic'
according to /home/saulius/struct/CIF-dictionaries/cif_core.dic
dictionary named 'cif_core.dic' version 2.4.1 from 2010-06-29.

Automatic conversion script
Id: cif_fix_values 1715 2011-07-08 13:25:40Z adriana 
;
_cod_database_code 2223946
_cod_database_fobs_code 2223946

loop_
_symmetry_equiv_pos_as_xyz
'x, y, z'
'-x, -y, -z'

loop_
_atom_site_type_symbol
_atom_site_label
_atom_site_fract_x
_atom_site_fract_y
_atom_site_fract_z
_atom_site_U_iso_or_equiv
_atom_site_adp_type
_atom_site_calc_flag
_atom_site_refinement_flags
_atom_site_occupancy
_atom_site_disorder_assembly
_atom_site_disorder_group
O O2 0.6552(9) 0.2222(4) 0.7045(4) 0.0507(10) Uani d . 1 . .
O O1W 0.7740(10) -0.0100(5) 0.9321(4) 0.0573(11) Uani d D 1 . .
H H1WB 0.7709 0.0285 0.9990 0.069 Uiso d RD 1 . .
H H1WA 0.7337 0.0638 0.8652 0.069 Uiso d RD 1 . .
Cu Cu1 0.5000 0.5000 0.5000 0.0298(3) Uani d S 1 . .
C C1 0.3713(15) 0.0609(6) 0.6676(7) 0.0583(16) Uani d . 1 . .
H H1A 0.5335 -0.0154 0.6519 0.087 Uiso calc R 1 . .
H H1B 0.2185 0.0731 0.6122 0.087 Uiso calc R 1 . .
H H1C 0.2995 0.0307 0.7559 0.087 Uiso calc R 1 . .
C C2 0.4695(11) 0.2091(5) 0.6405(5) 0.0376(11) Uani d . 1 . .
C C3 0.2141(12) 0.7070(5) 0.6631(5) 0.0386(11) Uani d . 1 . .
H H3 0.3249 0.7797 0.6221 0.046 Uiso calc R 1 . .
C C4 0.0188(11) 0.7151(5) 0.7622(5) 0.0391(11) Uani d . 1 . .
H H4 -0.0301 0.7928 0.8017 0.047 Uiso calc R 1 . .
C C5 0.0373(10) 0.5061(5) 0.7114(4) 0.0331(10) Uani d . 1 . .
H H5 -0.0006 0.4136 0.7116 0.040 Uiso calc R 1 . .
C C6 -0.4029(12) 0.6328(6) 0.9800(5) 0.0404(12) Uani d . 1 . .
H H6 -0.3379 0.7225 0.9666 0.049 Uiso calc R 1 . .
C C7 -0.3994(11) 0.4103(6) 0.9189(5) 0.0398(12) Uani d . 1 . .
H H7 -0.3317 0.3495 0.8640 0.048 Uiso calc R 1 . .
C C8 -0.3014(10) 0.5423(5) 0.8984(4) 0.0293(9) Uani d . 1 . .
N N1 0.2268(9) 0.5756(4) 0.6310(4) 0.0322(9) Uani d . 1 . .
N N2 -0.0957(8) 0.5866(4) 0.7941(4) 0.0299(8) Uani d . 1 . .
O O1 0.3507(8) 0.3154(4) 0.5476(3) 0.0382(8) Uani d . 1 . .

loop_
_atom_site_aniso_label
_atom_site_aniso_U_11
_atom_site_aniso_U_22
_atom_site_aniso_U_33
_atom_site_aniso_U_12
_atom_site_aniso_U_13
_atom_site_aniso_U_23
O2 0.063(3) 0.041(2) 0.051(2) -0.0131(18) -0.007(2) -0.0136(18)
O1W 0.071(3) 0.050(2) 0.049(2) -0.014(2) -0.007(2) -0.0092(18)
Cu1 0.0370(5) 0.0274(5) 0.0243(5) -0.0070(3) 0.0054(3) -0.0088(3)
C1 0.072(4) 0.035(3) 0.068(4) -0.021(3) -0.001(3) -0.010(3)
C2 0.046(3) 0.031(2) 0.037(3) -0.011(2) 0.014(2) -0.016(2)
C3 0.049(3) 0.032(2) 0.038(3) -0.014(2) 0.012(2) -0.015(2)
C4 0.048(3) 0.032(2) 0.040(3) -0.011(2) 0.012(2) -0.018(2)
C5 0.039(3) 0.031(2) 0.030(2) -0.0069(19) 0.006(2) -0.0133(19)
C6 0.052(3) 0.034(2) 0.041(3) -0.016(2) 0.014(2) -0.019(2)
C7 0.049(3) 0.038(3) 0.038(3) -0.010(2) 0.014(2) -0.024(2)
C8 0.030(2) 0.033(2) 0.025(2) -0.0040(18) 0.0030(17) -0.0110(18)
N1 0.039(2) 0.0294(19) 0.0279(19) -0.0059(16) 0.0075(16) -0.0112(16)
N2 0.0329(19) 0.0298(19) 0.0269(19) -0.0045(15) 0.0052(15) -0.0119(15)
O1 0.048(2) 0.0325(17) 0.0345(18) -0.0127(15) 0.0089(15) -0.0112(15)

loop_
_atom_type_symbol
_atom_type_description
_atom_type_scat_dispersion_real
_atom_type_scat_dispersion_imag
_atom_type_scat_source
C C 0.0033 0.0016 'International Tables Vol C Tables 4.2.6.8 and 6.1.1.4'
H H 0.0000 0.0000 'International Tables Vol C Tables 4.2.6.8 and 6.1.1.4'
N N 0.0061 0.0033 'International Tables Vol C Tables 4.2.6.8 and 6.1.1.4'
O O 0.0106 0.0060 'International Tables Vol C Tables 4.2.6.8 and 6.1.1.4'
Cu Cu 0.3201 1.2651 'International Tables Vol C Tables 4.2.6.8 and 6.1.1.4'

loop_
_geom_angle_atom_site_label_1
_geom_angle_atom_site_label_2
_geom_angle_atom_site_label_3
_geom_angle_site_symmetry_1
_geom_angle_site_symmetry_3
_geom_angle
_geom_angle_publ_flag
H1WB O1W H1WA . . 107.9 ?
O1 Cu1 O1 . 2_666 180.0000(10) ?
O1 Cu1 N1 . . 90.62(15) ?
O1 Cu1 N1 2_666 . 89.38(15) ?
O1 Cu1 N1 . 2_666 89.38(15) ?
O1 Cu1 N1 2_666 2_666 90.62(15) ?
N1 Cu1 N1 . 2_666 180.0000(10) ?
C2 C1 H1A . . 109.5 ?
C2 C1 H1B . . 109.5 ?
H1A C1 H1B . . 109.5 ?
C2 C1 H1C . . 109.5 ?
H1A C1 H1C . . 109.5 ?
H1B C1 H1C . . 109.5 ?
O2 C2 O1 . . 123.7(5) ?
O2 C2 C1 . . 120.9(5) ?
O1 C2 C1 . . 115.3(5) ?
C4 C3 N1 . . 109.9(4) ?
C4 C3 H3 . . 125.0 ?
N1 C3 H3 . . 125.0 ?
C3 C4 N2 . . 106.8(4) ?
C3 C4 H4 . . 126.6 ?
N2 C4 H4 . . 126.6 ?
N1 C5 N2 . . 111.3(4) ?
N1 C5 H5 . . 124.4 ?
N2 C5 H5 . . 124.4 ?
C7 C6 C8 2_467 . 119.8(5) ?
C7 C6 H6 2_467 . 120.1 ?
C8 C6 H6 . . 120.1 ?
C8 C7 C6 . 2_467 120.6(4) ?
C8 C7 H7 . . 119.7 ?
C6 C7 H7 2_467 . 119.7 ?
C7 C8 C6 . . 119.6(4) ?
C7 C8 N2 . . 120.6(4) ?
C6 C8 N2 . . 119.8(4) ?
C5 N1 C3 . . 105.6(4) ?
C5 N1 Cu1 . . 127.6(3) ?
C3 N1 Cu1 . . 126.6(3) ?
C5 N2 C4 . . 106.4(4) ?
C5 N2 C8 . . 126.7(4) ?
C4 N2 C8 . . 126.7(4) ?
C2 O1 Cu1 . . 116.1(3) ?

loop_
_geom_bond_atom_site_label_1
_geom_bond_atom_site_label_2
_geom_bond_site_symmetry_2
_geom_bond_distance
_geom_bond_publ_flag
O2 C2 . 1.231(6) ?
O1W H1WB . 0.9046 ?
O1W H1WA . 0.8499 ?
Cu1 O1 . 1.932(3) ?
Cu1 O1 2_666 1.932(3) ?
Cu1 N1 . 1.986(4) ?
Cu1 N1 2_666 1.986(4) ?
C1 C2 . 1.509(7) ?
C1 H1A . 0.9600 ?
C1 H1B . 0.9600 ?
C1 H1C . 0.9600 ?
C2 O1 . 1.273(6) ?
C3 C4 . 1.338(7) ?
C3 N1 . 1.374(6) ?
C3 H3 . 0.9300 ?
C4 N2 . 1.373(6) ?
C4 H4 . 0.9300 ?
C5 N1 . 1.314(6) ?
C5 N2 . 1.355(6) ?
C5 H5 . 0.9300 ?
C6 C7 2_467 1.379(7) ?
C6 C8 . 1.384(6) ?
C6 H6 . 0.9300 ?
C7 C8 . 1.374(7) ?
C7 C6 2_467 1.379(7) ?
C7 H7 . 0.9300 ?
C8 N2 . 1.427(6) ?

loop_
_geom_hbond_atom_site_label_D
_geom_hbond_atom_site_label_H
_geom_hbond_atom_site_label_A
_geom_hbond_site_symmetry_A
_geom_hbond_distance_DH
_geom_hbond_distance_HA
_geom_hbond_distance_DA
_geom_hbond_angle_DHA
O1W H1WA O2 . 0.85 1.94 2.792(6) 176.0
O1W H1WB O1W 2_757 0.90 2.31 2.807(7) 114.00

loop_
_geom_torsion_atom_site_label_1
_geom_torsion_atom_site_label_2
_geom_torsion_atom_site_label_3
_geom_torsion_atom_site_label_4
_geom_torsion_site_symmetry_1
_geom_torsion_site_symmetry_2
_geom_torsion_site_symmetry_3
_geom_torsion_site_symmetry_4
_geom_torsion
_geom_torsion_publ_flag
N1 C3 C4 N2 . . . . 0.0(6) ?
C6 C7 C8 C6 2_467 . . . -0.2(9) ?
C6 C7 C8 N2 2_467 . . . 179.7(5) ?
C7 C6 C8 C7 2_467 . . . 0.2(9) ?
C7 C6 C8 N2 2_467 . . . -179.7(5) ?
N2 C5 N1 C3 . . . . -0.3(6) ?
N2 C5 N1 Cu1 . . . . 175.0(3) ?
C4 C3 N1 C5 . . . . 0.1(6) ?
C4 C3 N1 Cu1 . . . . -175.2(4) ?
O1 Cu1 N1 C5 . . . . 1.0(4) ?
O1 Cu1 N1 C5 2_666 . . . -179.0(4) ?
O1 Cu1 N1 C3 . . . . 175.3(4) ?
O1 Cu1 N1 C3 2_666 . . . -4.7(4) ?
N1 C5 N2 C4 . . . . 0.3(6) ?
N1 C5 N2 C8 . . . . -176.4(4) ?
C3 C4 N2 C5 . . . . -0.2(6) ?
C3 C4 N2 C8 . . . . 176.5(5) ?
C7 C8 N2 C5 . . . . -4.4(7) ?
C6 C8 N2 C5 . . . . 175.5(5) ?
C7 C8 N2 C4 . . . . 179.6(5) ?
C6 C8 N2 C4 . . . . -0.5(7) ?
O2 C2 O1 Cu1 . . . . 4.9(6) ?
C1 C2 O1 Cu1 . . . . -174.2(4) ?
N1 Cu1 O1 C2 . . . . -86.6(3) ?
N1 Cu1 O1 C2 2_666 . . . 93.4(3) ?
